data_4123165
loop_
_publ_author_name
'Fieser, Megan E.'
'MacDonald, Matthew R.'
'Krull, Brandon T.'
'Bates, Jefferson E.'
'Ziller, Joseph W.'
'Furche, Filipp'
'Evans, William J.'

_publ_section_title
;
 Structural, Spectroscopic, and Theoretical Comparison of Traditional vs
 Recently Discovered Ln(2+) Ions in the
 [K(2.2.2-cryptand)][(C5H4SiMe3)3Ln] Complexes: The Variable Nature of
 Dy(2+) and Nd(2+).
;
_journal_issue 1
_journal_name_full 'Journal of the American Chemical Society'
_journal_page_first 369
_journal_page_last 382
_journal_paper_doi 10.1021/ja510831n
_journal_volume 137
_journal_year 2015
_chemical_formula_sum 'C46 H83 Ce K N2 O7 Si3'
_chemical_formula_weight 1039.63
_chemical_name_systematic
; 
 ? 
;
_space_group_crystal_system monoclinic
_space_group_IT_number 14
_space_group_name_Hall '-P 2ybc'
_space_group_name_H-M_alt 'P 1 21/c 1'
_symmetry_space_group_name_Hall '-P 2ybc'
_symmetry_space_group_name_H-M 'P 1 21/c 1'
_atom_sites_solution_hydrogens mixed
_atom_sites_solution_primary direct
_atom_sites_solution_secondary difmap
_audit_creation_method SHELXL-2013
_cell_angle_alpha 90
_cell_angle_beta 90.7680(10)
_cell_angle_gamma 90
_cell_formula_units_Z 4
_cell_length_a 16.0225(7)
_cell_length_b 24.4424(11)
_cell_length_c 13.7664(6)
_cell_measurement_reflns_used 9704
_cell_measurement_temperature 88(2)
_cell_measurement_theta_max 28.86
_cell_measurement_theta_min 2.56
_cell_volume 5390.8(4)
_computing_cell_refinement 'Bruker SAINT 7.68a, 2009'
_computing_data_collection 'Bruker APEX2 2012.4-0, 2012'
_computing_data_reduction 'Bruker SAINT 7.68a, 2009'
_computing_molecular_graphics 'Bruker SHELXTL'
_computing_publication_material 'Bruker SHELXTL'
_computing_structure_refinement 'SHELXL-2013 (Sheldrick, 2013)'
_computing_structure_solution 'Bruker SHELXTL 2013/1'
_diffrn_ambient_temperature 88(2)
_diffrn_measured_fraction_theta_full 0.999
_diffrn_measured_fraction_theta_max 0.941
_diffrn_measurement_device_type 'Bruker SMART APEX II CCD'
_diffrn_measurement_method '\f and \w scans'
_diffrn_radiation_type MoK\a
_diffrn_radiation_wavelength 0.71073
_diffrn_reflns_av_R_equivalents 0.0278
_diffrn_reflns_av_unetI/netI 0.0227
_diffrn_reflns_Laue_measured_fraction_full 0.999
_diffrn_reflns_Laue_measured_fraction_max 0.941
_diffrn_reflns_limit_h_max 21
_diffrn_reflns_limit_h_min -20
_diffrn_reflns_limit_k_max 33
_diffrn_reflns_limit_k_min -33
_diffrn_reflns_limit_l_max 18
_diffrn_reflns_limit_l_min -18
_diffrn_reflns_number 65198
_diffrn_reflns_point_group_measured_fraction_full 0.999
_diffrn_reflns_point_group_measured_fraction_max 0.941
_diffrn_reflns_theta_full 25.242
_diffrn_reflns_theta_max 28.962
_diffrn_reflns_theta_min 2.096
_diffrn_source 'fine-focus sealed tube'
_exptl_absorpt_coefficient_mu 1.033
_exptl_absorpt_correction_T_max 0.7458
_exptl_absorpt_correction_T_min 0.6895
_exptl_absorpt_correction_type multi-scan
_exptl_absorpt_process_details 'Bruker SADABS'
_exptl_crystal_colour black
_exptl_crystal_density_diffrn 1.281
_exptl_crystal_density_meas ?
_exptl_crystal_density_method not_measured
_exptl_crystal_description irregular
_exptl_crystal_F_000 2192
_exptl_crystal_size_max 0.254
_exptl_crystal_size_mid 0.182
_exptl_crystal_size_min 0.180
_refine_diff_density_max 0.840
_refine_diff_density_min -0.439
_refine_diff_density_rms 0.058
_refine_ls_extinction_method none
_refine_ls_goodness_of_fit_ref 1.029
_refine_ls_hydrogen_treatment mixed
_refine_ls_matrix_type full
_refine_ls_number_parameters 841
_refine_ls_number_reflns 13436
_refine_ls_number_restraints 0
_refine_ls_restrained_S_all 1.029
_refine_ls_R_factor_all 0.0283
_refine_ls_R_factor_gt 0.0225
_refine_ls_shift/su_max 0.002
_refine_ls_shift/su_mean 0.000
_refine_ls_structure_factor_coef Fsqd
_refine_ls_weighting_details 'w=1/[\s^2^(Fo^2^)+(0.0254P)^2^+2.0806P] where P=(Fo^2^+2Fc^2^)/3'
_refine_ls_weighting_scheme calc
_refine_ls_wR_factor_gt 0.0513
_refine_ls_wR_factor_ref 0.0538
_reflns_Friedel_coverage 0.000
_reflns_number_gt 11822
_reflns_number_total 13436
_reflns_threshold_expression 'I > 2\s(I)'
_cod_data_source_file ja510831n_si_003.cif
_cod_data_source_block mef20
_cod_depositor_comments
;
The following automatic conversions were performed:

'_exptl_crystal_density_meas' value 'not_measured' was changed to '?'
- the value is perceived as not measured.

Automatic conversion script
Id: cif_fix_values 3008 2015-01-20 13:52:24Z robertas 

 Adding full bibliography for 4123164--4123176.cif.
;
_cod_database_code 4123165
_shelx_space_group_comment
; 
The symmetry employed for this shelxl refinement is uniquely defined 
by the following loop, which should always be used as a source of 
symmetry information in preference to the above space-group names. 
They are only intended as comments. 
;
_shelx_estimated_absorpt_t_min 0.779
_shelx_estimated_absorpt_t_max 0.836
_shelxl_version_number 2013-3

loop_
_space_group_symop_operation_xyz
'x, y, z'
'-x, y+1/2, -z+1/2'
'-x, -y, -z'
'x, -y-1/2, z-1/2'

loop_
_atom_site_label
_atom_site_type_symbol
_atom_site_fract_x
_atom_site_fract_y
_atom_site_fract_z
_atom_site_U_iso_or_equiv
_atom_site_adp_type
_atom_site_occupancy
_atom_site_site_symmetry_order
_atom_site_calc_flag
_atom_site_refinement_flags_posn
_atom_site_refinement_flags_adp
Ce1 Ce 0.28087(2) 0.08768(2) 0.01831(2) 0.01463(3) Uani 1 1 d . .
K1 K 0.24071(2) -0.27234(2) -0.19451(2) 0.01581(6) Uani 1 1 d . .
Si1 Si 0.23973(3) 0.24994(2) -0.05530(3) 0.01737(8) Uani 1 1 d . .
Si2 Si 0.38700(3) 0.04847(2) 0.27687(3) 0.02171(9) Uani 1 1 d . .
Si3 Si 0.26832(3) 0.05340(2) -0.27838(3) 0.02119(9) Uani 1 1 d . .
O1 O 0.12095(7) -0.31214(5) -0.32915(8) 0.0234(2) Uani 1 1 d . .
O2 O 0.29464(7) -0.32803(5) -0.35887(7) 0.0218(2) Uani 1 1 d . .
O3 O 0.31759(7) -0.17232(4) -0.23971(8) 0.0197(2) Uani 1 1 d . .
O4 O 0.15835(7) -0.17307(4) -0.15157(8) 0.0221(2) Uani 1 1 d . .
O5 O 0.18951(7) -0.33307(5) -0.03418(8) 0.0225(2) Uani 1 1 d . .
O6 O 0.36416(7) -0.31490(4) -0.06024(8) 0.0210(2) Uani 1 1 d . .
N1 N 0.05959(8) -0.27323(6) -0.14147(10) 0.0240(3) Uani 1 1 d . .
N2 N 0.42326(8) -0.27180(5) -0.24707(9) 0.0193(3) Uani 1 1 d . .
C1 C 0.19477(9) 0.18944(6) 0.00591(11) 0.0170(3) Uani 1 1 d . .
C2 C 0.19800(9) 0.17767(6) 0.10735(11) 0.0183(3) Uani 1 1 d . .
C3 C 0.14741(10) 0.13188(6) 0.12680(12) 0.0222(3) Uani 1 1 d . .
C4 C 0.11091(10) 0.11490(7) 0.03799(13) 0.0239(3) Uani 1 1 d . .
C5 C 0.13972(9) 0.14973(6) -0.03555(12) 0.0207(3) Uani 1 1 d . .
C6 C 0.31119(12) 0.28639(7) 0.03154(13) 0.0273(4) Uani 1 1 d . .
C7 C 0.15437(11) 0.29788(8) -0.09453(15) 0.0296(4) Uani 1 1 d . .
C8 C 0.29888(11) 0.23174(7) -0.16691(13) 0.0256(3) Uani 1 1 d . .
C9 C 0.40819(9) 0.08225(6) 0.15996(11) 0.0178(3) Uani 1 1 d . .
C10 C 0.44497(9) 0.05764(7) 0.07679(11) 0.0199(3) Uani 1 1 d . .
C11 C 0.45788(10) 0.09743(7) 0.00520(12) 0.0212(3) Uani 1 1 d . .
C12 C 0.43024(9) 0.14807(6) 0.04174(11) 0.0195(3) Uani 1 1 d . .
C13 C 0.40037(9) 0.13924(6) 0.13625(11) 0.0178(3) Uani 1 1 d . .
C14 C 0.36302(17) -0.02540(8) 0.25818(16) 0.0406(5) Uani 1 1 d . .
C15 C 0.30028(14) 0.08366(9) 0.34030(15) 0.0347(4) Uani 1 1 d . .
C16 C 0.47977(14) 0.05208(11) 0.36173(16) 0.0436(5) Uani 1 1 d . .
C17 C 0.25986(10) 0.02525(6) -0.15415(11) 0.0213(3) Uani 1 1 d . .
C18 C 0.32393(11) -0.00204(7) -0.09935(12) 0.0256(3) Uani 1 1 d . .
C19 C 0.28973(13) -0.02556(6) -0.01633(13) 0.0296(4) Uani 1 1 d . .
C20 C 0.20334(12) -0.01403(7) -0.01659(12) 0.0286(4) Uani 1 1 d . .
C21 C 0.18511(11) 0.01654(6) -0.10091(12) 0.0230(3) Uani 1 1 d . .
C22 C 0.37176(12) 0.08736(8) -0.29620(15) 0.0315(4) Uani 1 1 d . .
C23 C 0.25995(13) -0.00298(8) -0.37123(13) 0.0292(4) Uani 1 1 d . .
C24 C 0.18058(12) 0.10170(8) -0.30675(14) 0.0277(4) Uani 1 1 d . .
C25 C 0.00879(11) -0.28136(10) -0.23013(14) 0.0349(4) Uani 1 1 d . .
C26 C 0.04032(11) -0.32666(10) -0.29404(15) 0.0362(5) Uani 1 1 d . .
C27 C 0.15386(11) -0.35500(7) -0.38736(12) 0.0255(3) Uani 1 1 d . .
C28 C 0.23248(10) -0.33589(7) -0.43286(11) 0.0234(3) Uani 1 1 d . .
C29 C 0.37355(10) -0.31621(8) -0.40053(12) 0.0248(3) Uani 1 1 d . .
C30 C 0.43865(10) -0.31446(8) -0.32022(12) 0.0242(3) Uani 1 1 d . .
C31 C 0.44321(10) -0.21777(7) -0.28728(12) 0.0247(3) Uani 1 1 d . .
C32 C 0.40687(10) -0.17118(7) -0.23094(13) 0.0252(3) Uani 1 1 d . .
C33 C 0.28375(12) -0.12548(7) -0.19280(12) 0.0257(3) Uani 1 1 d . .
C34 C 0.19067(12) -0.12579(7) -0.19896(12) 0.0271(4) Uani 1 1 d . .
C35 C 0.06946(11) -0.17157(8) -0.14901(14) 0.0298(4) Uani 1 1 d . .
C36 C 0.03718(11) -0.22076(7) -0.09559(13) 0.0274(4) Uani 1 1 d . .
C37 C 0.04554(11) -0.31855(8) -0.07347(13) 0.0289(4) Uani 1 1 d . .
C38 C 0.10984(11) -0.32227(7) 0.00694(12) 0.0265(3) Uani 1 1 d . .
C39 C 0.25084(11) -0.34209(7) 0.03982(12) 0.0247(3) Uani 1 1 d . .
C40 C 0.33135(11) -0.35905(7) -0.00514(12) 0.0247(3) Uani 1 1 d . .
C41 C 0.44417(10) -0.32845(7) -0.09812(12) 0.0233(3) Uani 1 1 d . .
C42 C 0.47508(10) -0.28216(7) -0.15986(12) 0.0230(3) Uani 1 1 d . .
H2A H 0.2295(11) 0.1986(7) 0.1554(13) 0.023(5) Uiso 1 1 d . .
H3A H 0.1392(12) 0.1153(8) 0.1877(14) 0.029(5) Uiso 1 1 d . .
H4A H 0.0743(13) 0.0850(8) 0.0278(14) 0.028(5) Uiso 1 1 d . .
H5A H 0.1259(12) 0.1470(8) -0.1002(14) 0.030(5) Uiso 1 1 d . .
H6A H 0.3558(15) 0.2629(10) 0.0543(17) 0.052(7) Uiso 1 1 d . .
H6B H 0.2802(14) 0.2987(9) 0.0881(17) 0.046(6) Uiso 1 1 d . .
H6C H 0.3373(13) 0.3165(9) 0.0016(15) 0.041(6) Uiso 1 1 d . .
H7A H 0.1087(16) 0.2784(10) -0.1192(17) 0.054(7) Uiso 1 1 d . .
H7B H 0.1741(15) 0.3245(10) -0.1395(17) 0.053(7) Uiso 1 1 d . .
H7C H 0.1328(16) 0.3165(10) -0.0405(19) 0.061(8) Uiso 1 1 d . .
H8A H 0.2618(13) 0.2158(9) -0.2160(15) 0.038(6) Uiso 1 1 d . .
H8B H 0.3419(15) 0.2057(10) -0.1527(16) 0.049(6) Uiso 1 1 d . .
H8C H 0.3230(14) 0.2635(9) -0.1950(16) 0.043(6) Uiso 1 1 d . .
H10A H 0.4576(11) 0.0188(8) 0.0713(13) 0.025(5) Uiso 1 1 d . .
H11A H 0.4790(12) 0.0905(7) -0.0579(14) 0.025(5) Uiso 1 1 d . .
H12A H 0.4325(11) 0.1817(7) 0.0088(13) 0.021(4) Uiso 1 1 d . .
H13A H 0.3791(11) 0.1663(7) 0.1781(13) 0.022(4) Uiso 1 1 d . .
H14A H 0.3127(15) -0.0299(9) 0.2243(17) 0.047(7) Uiso 1 1 d . .
H14B H 0.3562(15) -0.0432(10) 0.3177(18) 0.053(7) Uiso 1 1 d . .
H14C H 0.4048(19) -0.0442(12) 0.223(2) 0.081(9) Uiso 1 1 d . .
H15A H 0.2552(17) 0.0791(10) 0.3050(19) 0.054(7) Uiso 1 1 d . .
H15B H 0.3105(15) 0.1228(11) 0.3459(17) 0.055(7) Uiso 1 1 d . .
H15C H 0.2948(14) 0.0695(9) 0.4040(17) 0.047(6) Uiso 1 1 d . .
H16A H 0.4871(16) 0.0896(11) 0.3823(19) 0.059(8) Uiso 1 1 d . .
H16B H 0.5317(17) 0.0377(10) 0.3322(18) 0.062(8) Uiso 1 1 d . .
H16C H 0.4724(16) 0.0303(11) 0.4176(19) 0.064(8) Uiso 1 1 d . .
H18A H 0.3771(12) -0.0025(8) -0.1172(13) 0.026(5) Uiso 1 1 d . .
H19A H 0.3193(13) -0.0461(8) 0.0347(14) 0.037(5) Uiso 1 1 d . .
H20A H 0.1656(13) -0.0254(8) 0.0335(15) 0.036(5) Uiso 1 1 d . .
H21A H 0.1317(11) 0.0299(7) -0.1190(13) 0.021(4) Uiso 1 1 d . .
H22A H 0.4167(15) 0.0625(10) -0.2739(16) 0.050(6) Uiso 1 1 d . .
H22B H 0.3776(15) 0.1200(11) -0.2573(18) 0.060(7) Uiso 1 1 d . .
H22C H 0.3806(16) 0.0956(9) -0.3624(19) 0.055(7) Uiso 1 1 d . .
H23A H 0.3041(14) -0.0287(9) -0.3649(15) 0.039(6) Uiso 1 1 d . .
H23B H 0.2595(14) 0.0115(9) -0.4364(17) 0.047(6) Uiso 1 1 d . .
H23C H 0.2078(14) -0.0224(9) -0.3644(15) 0.040(6) Uiso 1 1 d . .
H24A H 0.1844(14) 0.1328(9) -0.2661(16) 0.043(6) Uiso 1 1 d . .
H24B H 0.1297(15) 0.0842(9) -0.2973(16) 0.045(6) Uiso 1 1 d . .
H24C H 0.1812(13) 0.1138(9) -0.3743(16) 0.040(6) Uiso 1 1 d . .
H25A H 0.0081(13) -0.2486(9) -0.2691(16) 0.043(6) Uiso 1 1 d . .
H25B H -0.0496(15) -0.2895(9) -0.2128(16) 0.051(7) Uiso 1 1 d . .
H26A H 0.0432(14) -0.3626(9) -0.2616(16) 0.043(6) Uiso 1 1 d . .
H26B H 0.0053(15) -0.3308(9) -0.3469(17) 0.050(7) Uiso 1 1 d . .
H27A H 0.1152(12) -0.3663(7) -0.4377(13) 0.026(5) Uiso 1 1 d . .
H27B H 0.1631(11) -0.3874(8) -0.3463(13) 0.026(5) Uiso 1 1 d . .
H28A H 0.2520(12) -0.3633(8) -0.4772(13) 0.026(5) Uiso 1 1 d . .
H28B H 0.2235(11) -0.3020(8) -0.4696(13) 0.025(5) Uiso 1 1 d . .
H29A H 0.3713(11) -0.2817(8) -0.4378(13) 0.026(5) Uiso 1 1 d . .
H29B H 0.3887(11) -0.3442(8) -0.4478(13) 0.024(5) Uiso 1 1 d . .
H30A H 0.4388(11) -0.3493(8) -0.2889(13) 0.026(5) Uiso 1 1 d . .
H30B H 0.4925(12) -0.3101(8) -0.3505(14) 0.030(5) Uiso 1 1 d . .
H31A H 0.4218(11) -0.2156(7) -0.3545(13) 0.023(5) Uiso 1 1 d . .
H31B H 0.5029(12) -0.2119(8) -0.2897(13) 0.027(5) Uiso 1 1 d . .
H32A H 0.4206(12) -0.1705(8) -0.1650(15) 0.031(5) Uiso 1 1 d . .
H32B H 0.4268(13) -0.1359(9) -0.2572(15) 0.038(6) Uiso 1 1 d . .
H33A H 0.3050(12) -0.0932(8) -0.2244(14) 0.028(5) Uiso 1 1 d . .
H33B H 0.3025(11) -0.1255(7) -0.1245(14) 0.025(5) Uiso 1 1 d . .
H34A H 0.1716(12) -0.0946(8) -0.1690(14) 0.025(5) Uiso 1 1 d . .
H34B H 0.1706(12) -0.1260(8) -0.2665(14) 0.028(5) Uiso 1 1 d . .
H35A H 0.0475(12) -0.1705(8) -0.2149(14) 0.026(5) Uiso 1 1 d . .
H35B H 0.0529(12) -0.1384(8) -0.1155(14) 0.031(5) Uiso 1 1 d . .
H36A H 0.0605(11) -0.2201(7) -0.0310(13) 0.019(4) Uiso 1 1 d . .
H36B H -0.0214(12) -0.2187(7) -0.0896(13) 0.026(5) Uiso 1 1 d . .
H37A H 0.0463(11) -0.3515(8) -0.1102(13) 0.021(4) Uiso 1 1 d . .
H37B H -0.0102(12) -0.3145(7) -0.0457(13) 0.027(5) Uiso 1 1 d . .
H38A H 0.1131(11) -0.2883(8) 0.0471(13) 0.026(5) Uiso 1 1 d . .
H38B H 0.0963(12) -0.3525(8) 0.0534(14) 0.028(5) Uiso 1 1 d . .
H39A H 0.2324(12) -0.3711(8) 0.0833(14) 0.027(5) Uiso 1 1 d . .
H39B H 0.2582(11) -0.3095(7) 0.0778(13) 0.021(4) Uiso 1 1 d . .
H40A H 0.3715(12) -0.3692(8) 0.0454(14) 0.029(5) Uiso 1 1 d . .
H40B H 0.3227(12) -0.3899(8) -0.0462(14) 0.026(5) Uiso 1 1 d . .
H41A H 0.4410(11) -0.3622(8) -0.1352(13) 0.027(5) Uiso 1 1 d . .
H41B H 0.4844(11) -0.3338(7) -0.0431(13) 0.024(5) Uiso 1 1 d . .
H42A H 0.4763(10) -0.2507(7) -0.1215(12) 0.018(4) Uiso 1 1 d . .
H42B H 0.5339(12) -0.2904(8) -0.1768(13) 0.026(5) Uiso 1 1 d . .
O7 O 0.06216(14) -0.45845(8) -0.17288(15) 0.0798(6) Uani 1 1 d . .
C43 C 0.0389(2) -0.50522(13) -0.2274(2) 0.0843(11) Uani 1 1 d . .
H43A H 0.0848 -0.5167 -0.2703 0.101 Uiso 1 1 calc R U
H43B H -0.0113 -0.4975 -0.2679 0.101 Uiso 1 1 calc R U
C44 C 0.02053(18) -0.54962(13) -0.1527(2) 0.0735(9) Uani 1 1 d . .
H44A H -0.0377 -0.5474 -0.1301 0.088 Uiso 1 1 calc R U
H44B H 0.0307 -0.5866 -0.1796 0.088 Uiso 1 1 calc R U
C45 C 0.08201(15) -0.53620(10) -0.07192(18) 0.0519(6) Uani 1 1 d . .
H45A H 0.1279 -0.5633 -0.0693 0.062 Uiso 1 1 calc R U
H45B H 0.0541 -0.5354 -0.0082 0.062 Uiso 1 1 calc R U
C46 C 0.11445(16) -0.47991(10) -0.09884(19) 0.0541(6) Uani 1 1 d . .
H46A H 0.1140 -0.4556 -0.0414 0.065 Uiso 1 1 calc R U
H46B H 0.1725 -0.4827 -0.1221 0.065 Uiso 1 1 calc R U

loop_
_atom_site_aniso_label
_atom_site_aniso_U_11
_atom_site_aniso_U_22
_atom_site_aniso_U_33
_atom_site_aniso_U_23
_atom_site_aniso_U_13
_atom_site_aniso_U_12
Ce1 0.01394(4) 0.01282(4) 0.01707(4) -0.00139(3) -0.00200(3) 0.00120(3)
K1 0.01491(14) 0.01760(15) 0.01490(14) -0.00056(11) -0.00077(11) 0.00001(11)
Si1 0.01646(19) 0.01696(19) 0.01866(19) 0.00064(15) -0.00054(15) 0.00208(15)
Si2 0.0229(2) 0.0230(2) 0.0192(2) 0.00395(17) -0.00184(16) -0.00165(17)
Si3 0.0242(2) 0.0179(2) 0.0214(2) -0.00160(16) -0.00250(17) -0.00015(17)
O1 0.0180(5) 0.0270(6) 0.0251(6) -0.0065(5) -0.0011(4) -0.0030(4)
O2 0.0194(5) 0.0305(6) 0.0154(5) -0.0039(4) -0.0021(4) 0.0016(5)
O3 0.0221(5) 0.0167(5) 0.0204(5) -0.0037(4) -0.0003(4) -0.0015(4)
O4 0.0235(6) 0.0215(5) 0.0214(5) 0.0029(4) 0.0022(4) 0.0051(4)
O5 0.0212(5) 0.0287(6) 0.0175(5) 0.0021(4) 0.0032(4) 0.0006(5)
O6 0.0202(5) 0.0227(6) 0.0201(5) 0.0028(4) 0.0002(4) 0.0038(4)
N1 0.0164(6) 0.0315(8) 0.0239(7) -0.0024(6) 0.0005(5) 0.0009(5)
N2 0.0161(6) 0.0238(7) 0.0178(6) -0.0010(5) -0.0003(5) 0.0002(5)
C1 0.0136(7) 0.0172(7) 0.0202(7) -0.0002(6) -0.0012(5) 0.0033(5)
C2 0.0161(7) 0.0184(7) 0.0205(7) -0.0017(6) 0.0006(6) 0.0040(6)
C3 0.0187(7) 0.0207(8) 0.0273(8) 0.0037(6) 0.0062(6) 0.0037(6)
C4 0.0127(7) 0.0200(8) 0.0389(9) -0.0010(7) 0.0014(6) 0.0000(6)
C5 0.0150(7) 0.0215(8) 0.0254(8) -0.0035(6) -0.0046(6) 0.0044(6)
C6 0.0319(9) 0.0217(8) 0.0283(9) -0.0008(7) -0.0047(7) -0.0037(7)
C7 0.0226(8) 0.0256(9) 0.0406(10) 0.0104(8) 0.0016(8) 0.0053(7)
C8 0.0284(9) 0.0244(8) 0.0242(8) 0.0017(7) 0.0066(7) 0.0014(7)
C9 0.0142(7) 0.0211(7) 0.0181(7) 0.0003(6) -0.0028(5) 0.0006(6)
C10 0.0151(7) 0.0211(8) 0.0236(8) -0.0006(6) -0.0015(6) 0.0043(6)
C11 0.0155(7) 0.0273(8) 0.0208(7) -0.0006(6) 0.0021(6) 0.0015(6)
C12 0.0150(7) 0.0199(7) 0.0234(8) 0.0028(6) -0.0017(6) -0.0032(6)
C13 0.0138(7) 0.0185(7) 0.0210(7) -0.0025(6) -0.0022(6) -0.0007(5)
C14 0.0621(15) 0.0246(9) 0.0352(11) 0.0078(8) 0.0017(10) -0.0045(9)
C15 0.0373(11) 0.0413(12) 0.0256(9) 0.0015(8) 0.0093(8) 0.0001(9)
C16 0.0375(12) 0.0633(15) 0.0298(10) 0.0175(10) -0.0125(9) -0.0093(11)
C17 0.0259(8) 0.0163(7) 0.0216(7) -0.0045(6) -0.0053(6) 0.0010(6)
C18 0.0300(9) 0.0185(8) 0.0281(8) -0.0086(6) -0.0085(7) 0.0067(7)
C19 0.0504(11) 0.0126(7) 0.0256(8) -0.0024(6) -0.0131(8) 0.0039(7)
C20 0.0447(11) 0.0163(8) 0.0247(8) -0.0007(6) -0.0033(8) -0.0090(7)
C21 0.0266(8) 0.0171(7) 0.0252(8) -0.0034(6) -0.0060(6) -0.0038(6)
C22 0.0284(9) 0.0289(9) 0.0373(10) 0.0002(8) 0.0023(8) -0.0020(7)
C23 0.0406(11) 0.0251(9) 0.0217(8) -0.0032(7) -0.0027(7) -0.0002(8)
C24 0.0306(9) 0.0246(9) 0.0277(9) 0.0020(7) -0.0042(7) 0.0018(7)
C25 0.0136(8) 0.0592(13) 0.0318(10) -0.0053(9) -0.0042(7) -0.0008(8)
C26 0.0197(9) 0.0560(13) 0.0327(10) -0.0111(9) -0.0021(7) -0.0157(8)
C27 0.0298(9) 0.0228(8) 0.0237(8) -0.0057(7) -0.0068(7) -0.0029(7)
C28 0.0266(8) 0.0269(8) 0.0167(7) -0.0067(6) -0.0055(6) 0.0036(7)
C29 0.0230(8) 0.0339(9) 0.0176(7) -0.0047(7) 0.0013(6) 0.0034(7)
C30 0.0179(8) 0.0334(9) 0.0213(8) -0.0042(7) 0.0007(6) 0.0056(7)
C31 0.0184(8) 0.0309(9) 0.0248(8) 0.0030(7) 0.0019(6) -0.0055(6)
C32 0.0236(8) 0.0230(8) 0.0288(9) 0.0013(7) -0.0044(7) -0.0085(6)
C33 0.0419(10) 0.0156(7) 0.0196(8) -0.0038(6) 0.0064(7) -0.0036(7)
C34 0.0420(10) 0.0184(8) 0.0210(8) 0.0015(6) 0.0085(7) 0.0099(7)
C35 0.0267(9) 0.0340(10) 0.0288(9) 0.0021(8) 0.0022(7) 0.0141(7)
C36 0.0182(8) 0.0353(10) 0.0288(9) -0.0011(7) 0.0045(7) 0.0081(7)
C37 0.0199(8) 0.0328(10) 0.0343(9) -0.0038(8) 0.0077(7) -0.0047(7)
C38 0.0272(9) 0.0283(9) 0.0243(8) 0.0020(7) 0.0108(7) 0.0002(7)
C39 0.0314(9) 0.0272(9) 0.0156(7) 0.0049(7) 0.0001(6) 0.0014(7)
C40 0.0307(9) 0.0234(8) 0.0198(8) 0.0044(6) -0.0022(7) 0.0055(7)
C41 0.0194(8) 0.0275(8) 0.0230(8) -0.0010(7) -0.0041(6) 0.0063(6)
C42 0.0156(7) 0.0303(9) 0.0229(8) -0.0034(7) -0.0041(6) 0.0010(6)
O7 0.1055(16) 0.0568(11) 0.0761(13) -0.0151(10) -0.0355(12) 0.0371(11)
C43 0.103(2) 0.085(2) 0.0645(18) -0.0338(16) -0.0350(17) 0.0569(19)
C44 0.0566(16) 0.0703(19) 0.094(2) -0.0386(17) 0.0029(15) 0.0000(14)
C45 0.0445(13) 0.0482(13) 0.0630(15) -0.0098(11) 0.0080(11) 0.0154(10)
C46 0.0510(14) 0.0514(14) 0.0598(15) -0.0016(11) -0.0061(11) 0.0151(11)

loop_
_atom_type_symbol
_atom_type_description
_atom_type_scat_dispersion_real
_atom_type_scat_dispersion_imag
_atom_type_scat_source
C C 0.0033 0.0016 'International Tables Vol C Tables 4.2.6.8 and 6.1.1.4'
H H 0.0000 0.0000 'International Tables Vol C Tables 4.2.6.8 and 6.1.1.4'
N N 0.0061 0.0033 'International Tables Vol C Tables 4.2.6.8 and 6.1.1.4'
O O 0.0106 0.0060 'International Tables Vol C Tables 4.2.6.8 and 6.1.1.4'
Si Si 0.0817 0.0704 'International Tables Vol C Tables 4.2.6.8 and 6.1.1.4'
K K 0.2009 0.2494 'International Tables Vol C Tables 4.2.6.8 and 6.1.1.4'
Ce Ce -0.2486 2.6331 'International Tables Vol C Tables 4.2.6.8 and 6.1.1.4'

loop_
_geom_angle_atom_site_label_1
_geom_angle_atom_site_label_2
_geom_angle_atom_site_label_3
_geom_angle
Cnt1 Ce1 Cnt2 123.2
Cnt1 Ce1 Cnt3 118.1
Cnt2 Ce1 Cnt3 118.7
C13 Ce1 C9 29.71(4)
C13 Ce1 C19 120.44(5)
C9 Ce1 C19 91.92(5)
C13 Ce1 C5 116.87(4)
C9 Ce1 C5 141.50(4)
C19 Ce1 C5 121.87(5)
C13 Ce1 C20 142.58(5)
C9 Ce1 C20 113.05(5)
C19 Ce1 C20 29.06(6)
C5 Ce1 C20 94.57(5)
C13 Ce1 C18 120.93(5)
C9 Ce1 C18 100.45(5)
C19 Ce1 C18 28.75(5)
C5 Ce1 C18 118.04(5)
C20 Ce1 C18 47.63(6)
C13 Ce1 C4 119.53(5)
C9 Ce1 C4 129.67(5)
C19 Ce1 C4 107.43(5)
C5 Ce1 C4 28.89(5)
C20 Ce1 C4 78.49(5)
C18 Ce1 C4 118.89(5)
C13 Ce1 C12 29.03(4)
C9 Ce1 C12 48.62(4)
C19 Ce1 C12 119.26(5)
C5 Ce1 C12 115.13(5)
C20 Ce1 C12 148.32(5)
C18 Ce1 C12 104.99(5)
C4 Ce1 C12 133.08(5)
C13 Ce1 C21 167.53(5)
C9 Ce1 C21 139.25(5)
C19 Ce1 C21 47.55(5)
C5 Ce1 C21 75.57(5)
C20 Ce1 C21 28.87(5)
C18 Ce1 C21 47.41(5)
C4 Ce1 C21 71.57(5)
C12 Ce1 C21 147.03(5)
C13 Ce1 C10 47.65(4)
C9 Ce1 C10 29.31(4)
C19 Ce1 C10 75.21(5)
C5 Ce1 C10 162.36(5)
C20 Ce1 C10 103.00(5)
C18 Ce1 C10 74.24(5)
C4 Ce1 C10 157.91(5)
C12 Ce1 C10 47.35(4)
C21 Ce1 C10 119.94(5)
C13 Ce1 C3 92.16(5)
C9 Ce1 C3 101.43(5)
C19 Ce1 C3 120.26(5)
C5 Ce1 C3 47.55(5)
C20 Ce1 C3 95.28(5)
C18 Ce1 C3 142.26(5)
C4 Ce1 C3 28.87(5)
C12 Ce1 C3 112.57(5)
C21 Ce1 C3 97.62(5)
C10 Ce1 C3 130.64(5)
C13 Ce1 C17 143.24(5)
C9 Ce1 C17 129.25(4)
C19 Ce1 C17 48.30(5)
C5 Ce1 C17 89.06(5)
C20 Ce1 C17 48.39(5)
C18 Ce1 C17 29.30(4)
C4 Ce1 C17 95.93(5)
C12 Ce1 C17 117.83(5)
C21 Ce1 C17 29.20(5)
C10 Ce1 C17 101.38(4)
C3 Ce1 C17 124.27(5)
C13 Ce1 C1 88.19(4)
C9 Ce1 C1 115.46(4)
C19 Ce1 C1 151.02(5)
C5 Ce1 C1 29.16(4)
C20 Ce1 C1 123.25(5)
C18 Ce1 C1 140.12(5)
C4 Ce1 C1 48.10(4)
C12 Ce1 C1 87.67(4)
C21 Ce1 C1 104.09(5)
C10 Ce1 C1 133.59(4)
C3 Ce1 C1 48.04(4)
C17 Ce1 C1 111.56(4)
C13 Ce1 C11 47.57(4)
C9 Ce1 C11 48.25(4)
C19 Ce1 C11 91.09(5)
C5 Ce1 C11 137.22(5)
C20 Ce1 C11 119.94(5)
C18 Ce1 C11 77.14(5)
C4 Ce1 C11 161.45(5)
C12 Ce1 C11 28.73(4)
C21 Ce1 C11 123.12(5)
C10 Ce1 C11 28.52(4)
C3 Ce1 C11 139.26(5)
C17 Ce1 C11 95.67(5)
C1 Ce1 C11 113.83(4)
C13 Ce1 C2 73.86(4)
C9 Ce1 C2 94.36(4)
C19 Ce1 C2 148.87(5)
C5 Ce1 C2 47.23(4)
C20 Ce1 C2 123.13(5)
C18 Ce1 C2 164.92(5)
C4 Ce1 C2 47.27(5)
C12 Ce1 C2 86.94(4)
C21 Ce1 C2 118.10(5)
C10 Ce1 C2 120.82(4)
C3 Ce1 C2 28.67(4)
C17 Ce1 C2 136.29(4)
C1 Ce1 C2 28.96(4)
C11 Ce1 C2 115.54(5)
O2 K1 O5 118.65(3)
O2 K1 O3 95.94(3)
O5 K1 O3 140.50(3)
O2 K1 O1 60.93(3)
O5 K1 O1 97.55(3)
O3 K1 O1 116.77(3)
O2 K1 O4 137.65(3)
O5 K1 O4 98.51(3)
O3 K1 O4 60.48(3)
O1 K1 O4 96.77(3)
O2 K1 O6 97.28(3)
O5 K1 O6 60.51(3)
O3 K1 O6 99.03(3)
O1 K1 O6 138.68(3)
O4 K1 O6 119.58(3)
O2 K1 N1 120.33(4)
O5 K1 N1 60.57(4)
O3 K1 N1 119.21(4)
O1 K1 N1 60.42(3)
O4 K1 N1 60.01(4)
O6 K1 N1 119.90(4)
O2 K1 N2 59.76(3)
O5 K1 N2 119.15(3)
O3 K1 N2 60.98(3)
O1 K1 N2 119.72(3)
O4 K1 N2 120.14(4)
O6 K1 N2 59.82(3)
N1 K1 N2 179.72(4)
C1 Si1 C8 112.85(7)
C1 Si1 C6 109.14(8)
C8 Si1 C6 109.02(9)
C1 Si1 C7 110.07(8)
C8 Si1 C7 106.73(9)
C6 Si1 C7 108.93(9)
C9 Si2 C15 110.48(8)
C9 Si2 C14 110.69(9)
C15 Si2 C14 111.01(11)
C9 Si2 C16 111.59(9)
C15 Si2 C16 106.01(11)
C14 Si2 C16 106.93(12)
C17 Si3 C22 111.22(8)
C17 Si3 C24 111.29(8)
C22 Si3 C24 110.88(9)
C17 Si3 C23 110.47(8)
C22 Si3 C23 106.90(9)
C24 Si3 C23 105.86(9)
C27 O1 C26 110.52(13)
C27 O1 K1 111.68(9)
C26 O1 K1 118.21(10)
C29 O2 C28 110.75(12)
C29 O2 K1 120.94(9)
C28 O2 K1 115.08(9)
C33 O3 C32 109.36(12)
C33 O3 K1 115.33(9)
C32 O3 K1 115.96(9)
C35 O4 C34 111.05(13)
C35 O4 K1 119.75(10)
C34 O4 K1 115.20(9)
C39 O5 C38 110.93(12)
C39 O5 K1 116.16(9)
C38 O5 K1 119.25(9)
C40 O6 C41 110.99(12)
C40 O6 K1 111.10(9)
C41 O6 K1 117.43(9)
C37 N1 C25 109.81(15)
C37 N1 C36 110.00(13)
C25 N1 C36 109.71(14)
C37 N1 K1 108.50(9)
C25 N1 K1 108.97(10)
C36 N1 K1 109.83(10)
C31 N2 C42 109.79(12)
C31 N2 C30 109.85(13)
C42 N2 C30 109.76(12)
C31 N2 K1 108.08(9)
C42 N2 K1 109.94(9)
C30 N2 K1 109.40(9)
C5 C1 C2 105.59(13)
C5 C1 Si1 127.13(12)
C2 C1 Si1 126.68(11)
C5 C1 Ce1 74.10(8)
C2 C1 Ce1 75.75(8)
Si1 C1 Ce1 122.23(7)
C3 C2 C1 109.45(14)
C3 C2 Ce1 75.03(9)
C1 C2 Ce1 75.29(8)
C2 C3 C4 107.56(14)
C2 C3 Ce1 76.29(9)
C4 C3 Ce1 74.84(9)
C5 C4 C3 108.04(14)
C5 C4 Ce1 75.34(9)
C3 C4 Ce1 76.29(9)
C4 C5 C1 109.36(14)
C4 C5 Ce1 75.77(9)
C1 C5 Ce1 76.75(8)
C10 C9 C13 105.20(13)
C10 C9 Si2 126.44(12)
C13 C9 Si2 128.03(11)
C10 C9 Ce1 76.50(8)
C13 C9 Ce1 74.68(8)
Si2 C9 Ce1 119.14(7)
C11 C10 C9 109.74(14)
C11 C10 Ce1 76.46(9)
C9 C10 Ce1 74.19(8)
C10 C11 C12 107.96(14)
C10 C11 Ce1 75.02(9)
C12 C11 Ce1 74.55(9)
C13 C12 C11 107.89(14)
C13 C12 Ce1 74.21(8)
C11 C12 Ce1 76.72(9)
C12 C13 C9 109.20(13)
C12 C13 Ce1 76.77(8)
C9 C13 Ce1 75.61(8)
C21 C17 C18 105.11(14)
C21 C17 Si3 127.02(12)
C18 C17 Si3 126.86(13)
C21 C17 Ce1 75.03(9)
C18 C17 Ce1 74.53(9)
Si3 C17 Ce1 124.32(7)
C19 C18 C17 109.66(16)
C19 C18 Ce1 75.43(9)
C17 C18 Ce1 76.16(9)
C18 C19 C20 108.10(15)
C18 C19 Ce1 75.82(9)
C20 C19 Ce1 75.66(9)
C21 C20 C19 107.49(16)
C21 C20 Ce1 76.02(9)
C19 C20 Ce1 75.28(9)
C20 C21 C17 109.63(15)
C20 C21 Ce1 75.10(9)
C17 C21 Ce1 75.77(9)
N1 C25 C26 113.44(16)
O1 C26 C25 109.07(15)
O1 C27 C28 109.12(13)
O2 C28 C27 109.14(13)
O2 C29 C30 108.60(13)
N2 C30 C29 113.60(13)
N2 C31 C32 113.57(13)
O3 C32 C31 109.60(13)
O3 C33 C34 110.86(14)
O4 C34 C33 110.28(13)
O4 C35 C36 109.98(14)
N1 C36 C35 113.45(14)
N1 C37 C38 113.88(14)
O5 C38 C37 109.05(13)
O5 C39 C40 109.72(13)
O6 C40 C39 109.68(13)
O6 C41 C42 109.63(13)
N2 C42 C41 113.83(13)
C46 O7 C43 103.43(19)
O7 C43 C44 105.6(2)
C45 C44 C43 102.2(2)
C44 C45 C46 103.8(2)
O7 C46 C45 108.1(2)

loop_
_geom_bond_atom_site_label_1
_geom_bond_atom_site_label_2
_geom_bond_distance
Cnt1 Ce1 2.567
Cnt2 Ce1 2.553
Cnt3 Ce1 2.553
Ce1 C13 2.7943(14)
Ce1 C9 2.8064(14)
Ce1 C19 2.8125(16)
Ce1 C5 2.8143(15)
Ce1 C20 2.8173(16)
Ce1 C18 2.8175(16)
Ce1 C4 2.8198(15)
Ce1 C12 2.8268(15)
Ce1 C21 2.8290(15)
Ce1 C10 2.8362(15)
Ce1 C3 2.8384(15)
Ce1 C17 2.8385(15)
Ce1 C1 2.8484(14)
Ce1 C11 2.8543(15)
Ce1 C2 2.8544(15)
K1 O2 2.7877(11)
K1 O5 2.7923(11)
K1 O3 2.8111(11)
K1 O1 2.8229(11)
K1 O4 2.8284(11)
K1 O6 2.8833(11)
K1 N1 3.0020(14)
K1 N2 3.0224(13)
Si1 C1 1.8526(16)
Si1 C8 1.8697(17)
Si1 C6 1.8701(18)
Si1 C7 1.8750(17)
Si2 C9 1.8444(16)
Si2 C15 1.862(2)
Si2 C14 1.863(2)
Si2 C16 1.880(2)
Si3 C17 1.8501(17)
Si3 C22 1.8726(19)
Si3 C24 1.8729(18)
Si3 C23 1.8831(18)
O1 C27 1.424(2)
O1 C26 1.430(2)
O2 C29 1.4249(19)
O2 C28 1.4280(18)
O3 C33 1.4251(18)
O3 C32 1.4342(19)
O4 C35 1.426(2)
O4 C34 1.428(2)
O5 C39 1.4230(19)
O5 C38 1.4280(19)
O6 C40 1.4237(19)
O6 C41 1.4293(19)
N1 C37 1.469(2)
N1 C25 1.471(2)
N1 C36 1.476(2)
N2 C31 1.469(2)
N2 C42 1.473(2)
N2 C30 1.473(2)
C1 C5 1.426(2)
C1 C2 1.426(2)
C2 C3 1.410(2)
C3 C4 1.411(2)
C4 C5 1.406(2)
C9 C10 1.428(2)
C9 C13 1.436(2)
C10 C11 1.402(2)
C11 C12 1.410(2)
C12 C13 1.409(2)
C17 C21 1.429(2)
C17 C18 1.431(2)
C18 C19 1.398(3)
C19 C20 1.413(3)
C20 C21 1.408(2)
C25 C26 1.506(3)
C27 C28 1.490(2)
C29 C30 1.510(2)
C31 C32 1.500(2)
C33 C34 1.493(3)
C35 C36 1.505(3)
C37 C38 1.505(3)
C39 C40 1.497(2)
C41 C42 1.503(2)
O7 C46 1.412(3)
O7 C43 1.415(3)
C43 C44 1.526(5)
C44 C45 1.512(4)
C45 C46 1.518(3)
